data_4036843
loop_
_publ_author_name
'Kise, Naoki'
'Hamada, Yusuke'
'Sakurai, Toshihiko'

_publ_section_title
;
 Electroreductive Intermolecular Coupling of Uracils with Aromatic
 Ketones: Synthesis of 6-Substituted and cis-5,6-Disubstituted
 5,6-Dihydro-1,3-dimethyluracils and Their Transformation to 6-Substituted
 1,3-Dimethyluracils, trans-5,6-Disubstituted
 5,6-Dihydro-1,3-dimethyluracils, and 4,5,5-Trisubstituted
 3-Methyloxazolizin-2-ones.
;
_journal_issue 12
_journal_name_full 'The Journal of organic chemistry'
_journal_page_first 5101
_journal_page_last 5119
_journal_paper_doi 10.1021/acs.joc.6b00670
_journal_volume 81
_journal_year 2016
_chemical_formula_moiety 'C20 H22 N2 O3'
_chemical_formula_sum 'C20 H22 N2 O3'
_chemical_formula_weight 338.40
_chemical_melting_point 458.0(10)
_chemical_name_systematic
; 
 (5R*,6S*)-6-(hydroxydiphenylmethyl)-1,3,5-trimethyldihydropyrimidine-2,4(1H,3H)-dione 
;
_space_group_IT_number 14
_space_group_name_Hall '-P 2ybc'
_space_group_name_H-M_alt 'P 1 21/c 1'
_symmetry_cell_setting monoclinic
_symmetry_space_group_name_Hall '-P 2ybc'
_symmetry_space_group_name_H-M 'P 1 21/c 1'
_atom_sites_solution_hydrogens geom
_atom_sites_solution_primary direct
_atom_sites_solution_secondary difmap
_audit_creation_method SHELXL-97
_cell_angle_alpha 90.00
_cell_angle_beta 95.106(16)
_cell_angle_gamma 90.00
_cell_formula_units_Z 4
_cell_length_a 8.260(4)
_cell_length_b 18.897(6)
_cell_length_c 12.043(5)
_cell_measurement_reflns_used 7658
_cell_measurement_temperature 298(2)
_cell_measurement_theta_max 26.4
_cell_measurement_theta_min 3.3
_cell_volume 1872.3(13)
_computing_cell_refinement PROCESS-AUTO
_computing_data_collection PROCESS-AUTO
_computing_data_reduction PROCESS-AUTO
_computing_publication_material yadokari-XG
_computing_structure_refinement 'SHELXL-97 (Sheldrick, 1997)'
_computing_structure_solution 'SHELXS-97 (Sheldrick, 1990)'
_diffrn_ambient_temperature 298(2)
_diffrn_detector_area_resol_mean 10.00
_diffrn_measured_fraction_theta_full 0.994
_diffrn_measured_fraction_theta_max 0.994
_diffrn_measurement_device_type 'Rigaku RAXIS-RAPID'
_diffrn_measurement_method \w
_diffrn_radiation_monochromator graphite
_diffrn_radiation_source 'fine-focus sealed tube'
_diffrn_radiation_type MoK\a
_diffrn_radiation_wavelength 0.71075
_diffrn_reflns_av_R_equivalents 0.0511
_diffrn_reflns_av_sigmaI/netI 0.0483
_diffrn_reflns_limit_h_max 10
_diffrn_reflns_limit_h_min -10
_diffrn_reflns_limit_k_max 24
_diffrn_reflns_limit_k_min -24
_diffrn_reflns_limit_l_max 15
_diffrn_reflns_limit_l_min -13
_diffrn_reflns_number 17393
_diffrn_reflns_theta_full 27.48
_diffrn_reflns_theta_max 27.48
_diffrn_reflns_theta_min 3.07
_exptl_absorpt_coefficient_mu 0.081
_exptl_absorpt_correction_T_max 0.9760
_exptl_absorpt_correction_T_min 0.9605
_exptl_absorpt_correction_type multi-scan
_exptl_absorpt_process_details
;
    Higashi, T. (1995). Program for Absorption Correction.
    Rigaku Corporation, Tokyo, Japan.
;
_exptl_crystal_colour colorless
_exptl_crystal_density_diffrn 1.200
_exptl_crystal_density_method 'not measured'
_exptl_crystal_description block
_exptl_crystal_F_000 720
_exptl_crystal_size_max 0.50
_exptl_crystal_size_mid 0.40
_exptl_crystal_size_min 0.30
_refine_diff_density_max 0.677
_refine_diff_density_min -0.273
_refine_diff_density_rms 0.055
_refine_ls_extinction_method none
_refine_ls_goodness_of_fit_ref 0.993
_refine_ls_hydrogen_treatment refall
_refine_ls_matrix_type full
_refine_ls_number_parameters 230
_refine_ls_number_reflns 4281
_refine_ls_number_restraints 0
_refine_ls_restrained_S_all 0.993
_refine_ls_R_factor_all 0.1107
_refine_ls_R_factor_gt 0.0678
_refine_ls_shift/su_max 0.000
_refine_ls_shift/su_mean 0.000
_refine_ls_structure_factor_coef Fsqd
_refine_ls_weighting_details 'calc w=1/[\s^2^(Fo^2^)+(0.1314P)^2^+0.0000P] where P=(Fo^2^+2Fc^2^)/3'
_refine_ls_weighting_scheme calc
_refine_ls_wR_factor_gt 0.1899
_refine_ls_wR_factor_ref 0.2089
_reflns_number_gt 2592
_reflns_number_total 4281
_reflns_threshold_expression >2sigma(I)
_cod_data_source_file jo6b00670_si_008.cif
_cod_data_source_block trans-11h
_cod_depositor_comments
;
The following automatic conversions were performed:

data item '_chemical_melting_point' value '457-459' was changed to
'458.0(10)' -- the average value was taken and precision was
estimated.

Automatic conversion script
Id: cif_fix_values 6909 2019-04-08 15:41:33Z antanas 
;
_cod_original_sg_symbol_H-M 'P 21/c'
_cod_database_code 4036843

loop_
_symmetry_equiv_pos_as_xyz
'x, y, z'
'-x, y+1/2, -z+1/2'
'-x, -y, -z'
'x, -y-1/2, z-1/2'

loop_
_atom_site_label
_atom_site_type_symbol
_atom_site_fract_x
_atom_site_fract_y
_atom_site_fract_z
_atom_site_U_iso_or_equiv
_atom_site_adp_type
_atom_site_occupancy
_atom_site_symmetry_multiplicity
_atom_site_calc_flag
_atom_site_refinement_flags
N1 N 0.4219(2) 0.21961(9) 0.51940(15) 0.0442(5) Uani 1 1 d .
C1 C 0.3832(4) 0.29445(14) 0.5336(3) 0.0709(8) Uani 1 1 d .
H1 H 0.4665 0.3231 0.5056 0.106 Uiso 1 1 calc R
H2 H 0.3771 0.3043 0.6113 0.106 Uiso 1 1 calc R
H3 H 0.2805 0.3050 0.4932 0.106 Uiso 1 1 calc R
C2 C 0.4744(3) 0.19867(13) 0.4223(2) 0.0522(6) Uani 1 1 d .
O1 O 0.4703(3) 0.23773(12) 0.34169(17) 0.0853(7) Uani 1 1 d .
N2 N 0.5461(2) 0.13185(10) 0.41809(16) 0.0495(5) Uani 1 1 d .
C3 C 0.5990(4) 0.10810(19) 0.3117(2) 0.0851(9) Uani 1 1 d .
H4 H 0.6734 0.0693 0.3243 0.128 Uiso 1 1 calc R
H5 H 0.6521 0.1464 0.2771 0.128 Uiso 1 1 calc R
H6 H 0.5063 0.0930 0.2638 0.128 Uiso 1 1 calc R
C4 C 0.5830(2) 0.09135(11) 0.51026(19) 0.0437(5) Uani 1 1 d .
O2 O 0.6634(2) 0.03764(9) 0.50464(16) 0.0689(6) Uani 1 1 d .
C5 C 0.5244(2) 0.11486(11) 0.61639(17) 0.0396(5) Uani 1 1 d .
H7 H 0.4839 0.0730 0.6531 0.047 Uiso 1 1 calc R
C6 C 0.6744(3) 0.14288(17) 0.6914(3) 0.0777(9) Uani 1 1 d .
H8 H 0.7618 0.1094 0.6911 0.117 Uiso 1 1 calc R
H9 H 0.6455 0.1490 0.7662 0.117 Uiso 1 1 calc R
H10 H 0.7083 0.1874 0.6630 0.117 Uiso 1 1 calc R
C7 C 0.3888(2) 0.16869(10) 0.60662(16) 0.0356(5) Uani 1 1 d .
H11 H 0.3921 0.1945 0.6774 0.043 Uiso 1 1 calc R
C8 C 0.2168(2) 0.13516(10) 0.58463(16) 0.0360(5) Uani 1 1 d .
O3 O 0.20989(18) 0.09683(7) 0.48340(11) 0.0428(4) Uani 1 1 d .
H12 H 0.2517 0.0578 0.4947 0.064 Uiso 1 1 calc R
C9 C 0.1717(2) 0.08779(10) 0.68026(17) 0.0380(5) Uani 1 1 d .
C10 C 0.2385(3) 0.09430(14) 0.7880(2) 0.0619(7) Uani 1 1 d .
H13 H 0.3183 0.1281 0.8058 0.074 Uiso 1 1 calc R
C11 C 0.1873(4) 0.05052(16) 0.8710(2) 0.0825(10) Uani 1 1 d .
H14 H 0.2333 0.0553 0.9439 0.099 Uiso 1 1 calc R
C12 C 0.0700(4) 0.00054(15) 0.8460(3) 0.0715(8) Uani 1 1 d .
H15 H 0.0355 -0.0283 0.9019 0.086 Uiso 1 1 calc R
C13 C 0.0048(3) -0.00678(13) 0.7403(2) 0.0586(7) Uani 1 1 d .
H16 H -0.0740 -0.0412 0.7230 0.070 Uiso 1 1 calc R
C14 C 0.0537(3) 0.03627(12) 0.6576(2) 0.0473(5) Uani 1 1 d .
H17 H 0.0068 0.0308 0.5850 0.057 Uiso 1 1 calc R
C15 C 0.0917(2) 0.19479(11) 0.56839(17) 0.0410(5) Uani 1 1 d .
C16 C 0.0665(3) 0.24104(12) 0.6546(2) 0.0510(6) Uani 1 1 d .
H18 H 0.1208 0.2336 0.7246 0.061 Uiso 1 1 calc R
C17 C -0.0369(3) 0.29736(14) 0.6384(3) 0.0662(7) Uani 1 1 d .
H19 H -0.0489 0.3290 0.6963 0.079 Uiso 1 1 calc R
C18 C -0.1225(4) 0.30712(17) 0.5373(3) 0.0803(9) Uani 1 1 d .
H20 H -0.1936 0.3451 0.5261 0.096 Uiso 1 1 calc R
C19 C -0.1029(4) 0.26076(17) 0.4530(3) 0.0841(10) Uani 1 1 d .
H21 H -0.1623 0.2670 0.3844 0.101 Uiso 1 1 calc R
C20 C 0.0040(3) 0.20465(14) 0.4677(2) 0.0634(7) Uani 1 1 d .
H22 H 0.0163 0.1735 0.4092 0.076 Uiso 1 1 calc R

loop_
_atom_site_aniso_label
_atom_site_aniso_U_11
_atom_site_aniso_U_22
_atom_site_aniso_U_33
_atom_site_aniso_U_23
_atom_site_aniso_U_13
_atom_site_aniso_U_12
N1 0.0475(10) 0.0344(9) 0.0512(11) 0.0040(8) 0.0084(8) 0.0017(8)
C1 0.082(2) 0.0434(14) 0.088(2) 0.0084(13) 0.0106(15) 0.0027(13)
C2 0.0493(13) 0.0561(14) 0.0534(15) 0.0120(11) 0.0160(11) 0.0075(11)
O1 0.1016(16) 0.0904(14) 0.0677(13) 0.0383(11) 0.0284(11) 0.0313(12)
N2 0.0516(11) 0.0539(12) 0.0449(11) 0.0022(9) 0.0143(8) 0.0101(9)
C3 0.101(2) 0.097(2) 0.0608(19) -0.0091(16) 0.0284(16) 0.023(2)
C4 0.0363(11) 0.0393(12) 0.0558(14) -0.0039(9) 0.0050(9) 0.0007(10)
O2 0.0665(11) 0.0510(10) 0.0914(14) 0.0002(9) 0.0194(10) 0.0239(9)
C5 0.0388(11) 0.0343(10) 0.0457(12) 0.0029(9) 0.0042(9) 0.0014(9)
C6 0.0603(17) 0.090(2) 0.078(2) -0.0133(16) -0.0188(14) 0.0128(15)
C7 0.0393(11) 0.0314(10) 0.0365(11) -0.0020(8) 0.0049(8) 0.0008(8)
C8 0.0383(10) 0.0340(10) 0.0356(11) -0.0053(8) 0.0021(8) 0.0024(8)
O3 0.0518(9) 0.0392(8) 0.0367(8) -0.0077(6) 0.0002(6) 0.0050(7)
C9 0.0393(11) 0.0336(10) 0.0417(12) -0.0023(8) 0.0077(9) 0.0029(9)
C10 0.0846(18) 0.0623(16) 0.0388(14) 0.0019(11) 0.0058(12) -0.0269(14)
C11 0.127(3) 0.0771(19) 0.0434(16) 0.0060(13) 0.0087(16) -0.0299(19)
C12 0.097(2) 0.0532(15) 0.0694(19) 0.0090(13) 0.0331(16) -0.0163(15)
C13 0.0612(15) 0.0496(14) 0.0675(18) -0.0023(12) 0.0205(12) -0.0091(12)
C14 0.0411(11) 0.0478(12) 0.0538(14) -0.0055(10) 0.0093(10) -0.0035(10)
C15 0.0375(11) 0.0421(11) 0.0437(12) 0.0001(9) 0.0046(9) 0.0033(9)
C16 0.0495(13) 0.0476(13) 0.0564(15) -0.0040(10) 0.0067(11) 0.0083(10)
C17 0.0673(17) 0.0528(15) 0.0800(19) -0.0114(13) 0.0146(15) 0.0191(13)
C18 0.0711(19) 0.0631(18) 0.107(3) 0.0046(17) 0.0080(17) 0.0321(15)
C19 0.087(2) 0.082(2) 0.079(2) 0.0070(17) -0.0195(17) 0.0354(18)
C20 0.0729(17) 0.0603(15) 0.0546(15) -0.0045(12) -0.0068(12) 0.0225(14)

loop_
_atom_type_symbol
_atom_type_description
_atom_type_scat_dispersion_real
_atom_type_scat_dispersion_imag
_atom_type_scat_source
C C 0.0033 0.0016 'International Tables Vol C Tables 4.2.6.8 and 6.1.1.4'
H H 0.0000 0.0000 'International Tables Vol C Tables 4.2.6.8 and 6.1.1.4'
N N 0.0061 0.0033 'International Tables Vol C Tables 4.2.6.8 and 6.1.1.4'
O O 0.0106 0.0060 'International Tables Vol C Tables 4.2.6.8 and 6.1.1.4'

loop_
_geom_angle_atom_site_label_1
_geom_angle_atom_site_label_2
_geom_angle_atom_site_label_3
_geom_angle
C2 N1 C1 118.5(2)
C2 N1 C7 121.69(18)
C1 N1 C7 119.54(19)
N1 C1 H1 109.5
N1 C1 H2 109.5
H1 C1 H2 109.5
N1 C1 H3 109.5
H1 C1 H3 109.5
H2 C1 H3 109.5
O1 C2 N1 121.8(2)
O1 C2 N2 120.1(2)
N1 C2 N2 117.9(2)
C4 N2 C2 122.95(19)
C4 N2 C3 118.7(2)
C2 N2 C3 118.0(2)
N2 C3 H4 109.5
N2 C3 H5 109.5
H4 C3 H5 109.5
N2 C3 H6 109.5
H4 C3 H6 109.5
H5 C3 H6 109.5
O2 C4 N2 120.5(2)
O2 C4 C5 121.4(2)
N2 C4 C5 118.07(18)
C4 C5 C7 115.71(17)
C4 C5 C6 107.40(18)
C7 C5 C6 111.23(18)
C4 C5 H7 107.4
C7 C5 H7 107.4
C6 C5 H7 107.4
C5 C6 H8 109.5
C5 C6 H9 109.5
H8 C6 H9 109.5
C5 C6 H10 109.5
H8 C6 H10 109.5
H9 C6 H10 109.5
N1 C7 C5 108.25(15)
N1 C7 C8 111.74(16)
C5 C7 C8 113.49(16)
N1 C7 H11 107.7
C5 C7 H11 107.7
C8 C7 H11 107.7
O3 C8 C15 106.97(15)
O3 C8 C9 110.79(15)
C15 C8 C9 108.68(15)
O3 C8 C7 108.74(15)
C15 C8 C7 108.53(15)
C9 C8 C7 112.93(15)
C8 O3 H12 109.5
C10 C9 C14 117.8(2)
C10 C9 C8 123.79(18)
C14 C9 C8 118.44(18)
C9 C10 C11 120.3(2)
C9 C10 H13 119.8
C11 C10 H13 119.8
C12 C11 C10 120.5(3)
C12 C11 H14 119.7
C10 C11 H14 119.7
C13 C12 C11 119.7(2)
C13 C12 H15 120.2
C11 C12 H15 120.2
C12 C13 C14 120.4(2)
C12 C13 H16 119.8
C14 C13 H16 119.8
C13 C14 C9 121.3(2)
C13 C14 H17 119.3
C9 C14 H17 119.3
C20 C15 C16 118.3(2)
C20 C15 C8 120.80(19)
C16 C15 C8 120.89(18)
C17 C16 C15 121.2(2)
C17 C16 H18 119.4
C15 C16 H18 119.4
C18 C17 C16 120.0(3)
C18 C17 H19 120.0
C16 C17 H19 120.0
C19 C18 C17 119.5(3)
C19 C18 H20 120.3
C17 C18 H20 120.3
C18 C19 C20 121.0(3)
C18 C19 H21 119.5
C20 C19 H21 119.5
C15 C20 C19 120.0(3)
C15 C20 H22 120.0
C19 C20 H22 120.0

loop_
_geom_bond_atom_site_label_1
_geom_bond_atom_site_label_2
_geom_bond_distance
N1 C2 1.343(3)
N1 C1 1.464(3)
N1 C7 1.468(2)
C1 H1 0.9600
C1 H2 0.9600
C1 H3 0.9600
C2 O1 1.218(3)
C2 N2 1.397(3)
N2 C4 1.360(3)
N2 C3 1.461(3)
C3 H4 0.9600
C3 H5 0.9600
C3 H6 0.9600
C4 O2 1.218(3)
C4 C5 1.475(3)
C5 C7 1.510(3)
C5 C6 1.559(3)
C5 H7 0.9800
C6 H8 0.9600
C6 H9 0.9600
C6 H10 0.9600
C7 C8 1.556(3)
C7 H11 0.9800
C8 O3 1.415(2)
C8 C15 1.530(3)
C8 C9 1.531(3)
O3 H12 0.8200
C9 C10 1.370(3)
C9 C14 1.388(3)
C10 C11 1.391(4)
C10 H13 0.9300
C11 C12 1.367(4)
C11 H14 0.9300
C12 C13 1.345(4)
C12 H15 0.9300
C13 C14 1.374(3)
C13 H16 0.9300
C14 H17 0.9300
C15 C20 1.369(3)
C15 C16 1.387(3)
C16 C17 1.368(4)
C16 H18 0.9300
C17 C18 1.365(4)
C17 H19 0.9300
C18 C19 1.362(5)
C18 H20 0.9300
C19 C20 1.381(4)
C19 H21 0.9300
C20 H22 0.9300

loop_
_geom_torsion_atom_site_label_1
_geom_torsion_atom_site_label_2
_geom_torsion_atom_site_label_3
_geom_torsion_atom_site_label_4
_geom_torsion
C1 N1 C2 O1 -9.8(4)
C7 N1 C2 O1 164.6(2)
C1 N1 C2 N2 165.5(2)
C7 N1 C2 N2 -20.1(3)
O1 C2 N2 C4 166.9(2)
N1 C2 N2 C4 -8.5(3)
O1 C2 N2 C3 -6.4(4)
N1 C2 N2 C3 178.2(2)
C2 N2 C4 O2 -170.8(2)
C3 N2 C4 O2 2.5(3)
C2 N2 C4 C5 8.6(3)
C3 N2 C4 C5 -178.1(2)
O2 C4 C5 C7 -163.0(2)
N2 C4 C5 C7 17.6(3)
O2 C4 C5 C6 72.1(3)
N2 C4 C5 C6 -107.2(2)
C2 N1 C7 C5 43.1(3)
C1 N1 C7 C5 -142.6(2)
C2 N1 C7 C8 -82.6(2)
C1 N1 C7 C8 91.8(2)
C4 C5 C7 N1 -40.1(2)
C6 C5 C7 N1 82.8(2)
C4 C5 C7 C8 84.6(2)
C6 C5 C7 C8 -152.5(2)
N1 C7 C8 O3 62.65(19)
C5 C7 C8 O3 -60.1(2)
N1 C7 C8 C15 -53.4(2)
C5 C7 C8 C15 -176.13(16)
N1 C7 C8 C9 -173.95(15)
C5 C7 C8 C9 63.3(2)
O3 C8 C9 C10 146.4(2)
C15 C8 C9 C10 -96.4(2)
C7 C8 C9 C10 24.1(3)
O3 C8 C9 C14 -35.2(2)
C15 C8 C9 C14 82.0(2)
C7 C8 C9 C14 -157.49(17)
C14 C9 C10 C11 -0.4(4)
C8 C9 C10 C11 178.0(2)
C9 C10 C11 C12 0.0(5)
C10 C11 C12 C13 0.7(5)
C11 C12 C13 C14 -0.9(4)
C12 C13 C14 C9 0.5(4)
C10 C9 C14 C13 0.1(3)
C8 C9 C14 C13 -178.34(19)
O3 C8 C15 C20 -2.8(3)
C9 C8 C15 C20 -122.5(2)
C7 C8 C15 C20 114.4(2)
O3 C8 C15 C16 178.41(18)
C9 C8 C15 C16 58.7(2)
C7 C8 C15 C16 -64.4(2)
C20 C15 C16 C17 -3.4(4)
C8 C15 C16 C17 175.4(2)
C15 C16 C17 C18 2.7(4)
C16 C17 C18 C19 -0.5(5)
C17 C18 C19 C20 -0.9(5)
C16 C15 C20 C19 1.9(4)
C8 C15 C20 C19 -176.9(3)
C18 C19 C20 C15 0.2(5)
